data_1502824
loop_
_publ_author_name
'Wang, Rui'
'Chen, Wen-Hao'
'Shi, Yan-Ping'

_publ_section_title
;
 ent-kaurane and ent-pimarane diterpenoids from Siegesbeckia pubescens.
;
_journal_issue 1
_journal_name_full 'Journal of natural products'
_journal_page_first 17
_journal_page_last 21
_journal_paper_doi 10.1021/np9005579
_journal_volume 73
_journal_year 2010
_chemical_formula_sum 'C27 H48 O9'
_chemical_formula_weight 516.65
_chemical_name_systematic
; 
 ? 
;
_space_group_IT_number 4
_symmetry_cell_setting monoclinic
_symmetry_space_group_name_Hall 'P 2yb'
_symmetry_space_group_name_H-M 'P 1 21 1'
_atom_sites_solution_hydrogens geom
_atom_sites_solution_primary direct
_atom_sites_solution_secondary difmap
_audit_creation_method SHELXL-97
_cell_angle_alpha 90.00
_cell_angle_beta 102.966(7)
_cell_angle_gamma 90.00
_cell_formula_units_Z 2
_cell_length_a 13.551(6)
_cell_length_b 6.242(3)
_cell_length_c 16.767(7)
_cell_measurement_reflns_used 2448
_cell_measurement_temperature 294(2)
_cell_measurement_theta_max 26.73
_cell_measurement_theta_min 2.49
_cell_volume 1382.1(11)
_computing_cell_refinement 'Bruker SMART'
_computing_data_collection 'Bruker SMART'
_computing_data_reduction 'Bruker SAINT'
_computing_molecular_graphics 'Bruker SHELXTL'
_computing_publication_material 'Bruker SHELXTL'
_computing_structure_refinement 'SHELXL-97 (Sheldrick, 1997)'
_computing_structure_solution 'SHELXS-97 (Sheldrick, 1990)'
_diffrn_ambient_temperature 294(2)
_diffrn_measured_fraction_theta_full 0.983
_diffrn_measured_fraction_theta_max 0.983
_diffrn_measurement_device_type 'CCD area detector'
_diffrn_measurement_method 'phi and omega scans'
_diffrn_radiation_monochromator graphite
_diffrn_radiation_source 'fine-focus sealed tube'
_diffrn_radiation_type MoK\a
_diffrn_radiation_wavelength 0.71073
_diffrn_reflns_av_R_equivalents 0.0183
_diffrn_reflns_av_sigmaI/netI 0.0343
_diffrn_reflns_limit_h_max 17
_diffrn_reflns_limit_h_min -14
_diffrn_reflns_limit_k_max 7
_diffrn_reflns_limit_k_min -8
_diffrn_reflns_limit_l_max 21
_diffrn_reflns_limit_l_min -20
_diffrn_reflns_number 7545
_diffrn_reflns_theta_full 27.33
_diffrn_reflns_theta_max 27.33
_diffrn_reflns_theta_min 1.54
_exptl_absorpt_coefficient_mu 0.092
_exptl_absorpt_correction_T_max 0.9864
_exptl_absorpt_correction_T_min 0.9775
_exptl_absorpt_correction_type multi-scan
_exptl_absorpt_process_details SADABS
_exptl_crystal_colour colorless
_exptl_crystal_density_diffrn 1.241
_exptl_crystal_density_method 'not measured'
_exptl_crystal_description block
_exptl_crystal_F_000 564
_exptl_crystal_size_max 0.25
_exptl_crystal_size_mid 0.20
_exptl_crystal_size_min 0.15
_refine_diff_density_max 0.220
_refine_diff_density_min -0.172
_refine_diff_density_rms 0.034
_refine_ls_abs_structure_details 'Flack H D (1983), Acta Cryst. A39, 876-881'
_refine_ls_abs_structure_Flack 0.2(9)
_refine_ls_extinction_coef 0.0112(14)
_refine_ls_extinction_expression Fc^*^=kFc[1+0.001xFc^2^\l^3^/sin(2\q)]^-1/4^
_refine_ls_extinction_method SHELXL
_refine_ls_goodness_of_fit_ref 1.026
_refine_ls_hydrogen_treatment constr
_refine_ls_matrix_type full
_refine_ls_number_parameters 338
_refine_ls_number_reflns 5393
_refine_ls_number_restraints 1
_refine_ls_restrained_S_all 1.026
_refine_ls_R_factor_all 0.0530
_refine_ls_R_factor_gt 0.0421
_refine_ls_shift/su_max 0.000
_refine_ls_shift/su_mean 0.000
_refine_ls_structure_factor_coef Fsqd
_refine_ls_weighting_details 'calc w=1/[\s^2^(Fo^2^)+(0.0386P)^2^+0.3461P] where P=(Fo^2^+2Fc^2^)/3'
_refine_ls_weighting_scheme calc
_refine_ls_wR_factor_gt 0.0907
_refine_ls_wR_factor_ref 0.0979
_reflns_number_gt 4565
_reflns_number_total 5393
_reflns_threshold_expression >2sigma(I)
_cod_data_source_file np9005579_si_002.cif
_cod_data_source_block p21
_cod_depositor_comments
;
The following automatic conversions were performed:

'_symmetry_cell_setting' value 'Monoclinic' changed to 'monoclinic'
according to /home/saulius/struct/CIF-dictionaries/cif_core.dic
dictionary named 'cif_core.dic' version 2.4.2 from 2011-04-26.

Automatic conversion script
Id: cif_fix_values 1715 2011-07-08 13:25:40Z adriana 
;
_cod_original_cell_volume 1382.1(10)
_cod_original_sg_symbol_H-M P2(1)
_cod_database_code 1502824

loop_
_symmetry_equiv_pos_as_xyz
'x, y, z'
'-x, y+1/2, -z'

loop_
_atom_site_label
_atom_site_type_symbol
_atom_site_fract_x
_atom_site_fract_y
_atom_site_fract_z
_atom_site_U_iso_or_equiv
_atom_site_adp_type
_atom_site_occupancy
_atom_site_symmetry_multiplicity
_atom_site_calc_flag
_atom_site_refinement_flags
C1 C 0.89428(15) 0.3539(5) 0.02547(12) 0.0429(6) Uani 1 1 d .
H1A H 0.8946 0.1987 0.0233 0.051 Uiso 1 1 calc R
H1B H 0.9553 0.4043 0.0104 0.051 Uiso 1 1 calc R
C2 C 0.89692(15) 0.4241(5) 0.11362(12) 0.0429(6) Uani 1 1 d .
H2A H 0.9553 0.3608 0.1503 0.051 Uiso 1 1 calc R
H2B H 0.9037 0.5787 0.1177 0.051 Uiso 1 1 calc R
C3 C 0.80146(15) 0.3559(4) 0.13923(11) 0.0312(5) Uani 1 1 d .
H3 H 0.7965 0.1995 0.1347 0.037 Uiso 1 1 calc R
C4 C 0.70459(15) 0.4513(4) 0.08517(12) 0.0329(5) Uani 1 1 d .
C5 C 0.70484(13) 0.3848(4) -0.00496(11) 0.0288(5) Uani 1 1 d .
H5 H 0.7027 0.2279 -0.0042 0.035 Uiso 1 1 calc R
C6 C 0.60827(15) 0.4484(5) -0.06728(12) 0.0436(6) Uani 1 1 d .
H6A H 0.5496 0.4191 -0.0449 0.052 Uiso 1 1 calc R
H6B H 0.6096 0.6008 -0.0784 0.052 Uiso 1 1 calc R
C7 C 0.60014(16) 0.3233(5) -0.14659(12) 0.0478(7) Uani 1 1 d .
H7A H 0.5905 0.1726 -0.1364 0.057 Uiso 1 1 calc R
H7B H 0.5414 0.3726 -0.1867 0.057 Uiso 1 1 calc R
C8 C 0.69354(15) 0.3498(4) -0.18057(12) 0.0334(5) Uani 1 1 d .
C9 C 0.79271(15) 0.3097(4) -0.11989(12) 0.0349(5) Uani 1 1 d .
H9 H 0.7911 0.1583 -0.1048 0.042 Uiso 1 1 calc R
C10 C 0.80143(14) 0.4377(4) -0.03779(11) 0.0289(4) Uani 1 1 d .
C11 C 0.88396(17) 0.3312(5) -0.16127(14) 0.0511(7) Uani 1 1 d .
H11A H 0.9423 0.3803 -0.1206 0.061 Uiso 1 1 calc R
H11B H 0.9000 0.1904 -0.1793 0.061 Uiso 1 1 calc R
C12 C 0.86696(16) 0.4842(5) -0.23459(13) 0.0460(6) Uani 1 1 d .
H12A H 0.8600 0.6290 -0.2156 0.055 Uiso 1 1 calc R
H12B H 0.9260 0.4808 -0.2582 0.055 Uiso 1 1 calc R
C13 C 0.77308(16) 0.4282(4) -0.30095(12) 0.0375(5) Uani 1 1 d .
C14 C 0.68599(16) 0.3943(4) -0.25949(12) 0.0365(5) Uani 1 1 d .
H14 H 0.6210 0.4056 -0.2922 0.044 Uiso 1 1 calc R
C15 C 0.74619(17) 0.6194(4) -0.36017(13) 0.0385(5) Uani 1 1 d .
H15 H 0.7261 0.7403 -0.3300 0.046 Uiso 1 1 calc R
C16 C 0.6616(2) 0.5765(5) -0.43510(14) 0.0490(6) Uani 1 1 d .
H16A H 0.6879 0.4920 -0.4742 0.059 Uiso 1 1 calc R
H16B H 0.6085 0.4944 -0.4190 0.059 Uiso 1 1 calc R
C17 C 0.7914(2) 0.2258(5) -0.34833(17) 0.0596(8) Uani 1 1 d .
H17A H 0.8132 0.1108 -0.3105 0.089 Uiso 1 1 calc R
H17B H 0.8427 0.2548 -0.3781 0.089 Uiso 1 1 calc R
H17C H 0.7297 0.1860 -0.3859 0.089 Uiso 1 1 calc R
C18 C 0.6975(2) 0.6942(4) 0.09896(15) 0.0542(7) Uani 1 1 d .
H18A H 0.6836 0.7196 0.1518 0.081 Uiso 1 1 calc R
H18B H 0.6440 0.7535 0.0574 0.081 Uiso 1 1 calc R
H18C H 0.7605 0.7608 0.0962 0.081 Uiso 1 1 calc R
C19 C 0.61297(17) 0.3434(5) 0.11019(13) 0.0532(7) Uani 1 1 d .
H19A H 0.6104 0.1947 0.0952 0.080 Uiso 1 1 calc R
H19B H 0.5516 0.4127 0.0825 0.080 Uiso 1 1 calc R
H19C H 0.6202 0.3559 0.1683 0.080 Uiso 1 1 calc R
C20 C 0.81455(19) 0.6778(4) -0.05397(14) 0.0447(6) Uani 1 1 d .
H20A H 0.8224 0.7558 -0.0036 0.067 Uiso 1 1 calc R
H20B H 0.7559 0.7292 -0.0925 0.067 Uiso 1 1 calc R
H20C H 0.8735 0.6978 -0.0759 0.067 Uiso 1 1 calc R
C21 C 0.4860(2) 0.3976(6) 0.2999(2) 0.0756(9) Uani 1 1 d .
H21A H 0.4529 0.5334 0.3003 0.113 Uiso 1 1 calc R
H21B H 0.4383 0.2943 0.2716 0.113 Uiso 1 1 calc R
H21C H 0.5408 0.4120 0.2726 0.113 Uiso 1 1 calc R
C1' C 0.83586(16) 0.2411(4) 0.27852(12) 0.0309(5) Uani 1 1 d .
H1' H 0.8795 0.1422 0.2568 0.037 Uiso 1 1 calc R
C2' C 0.89095(15) 0.3178(4) 0.36304(11) 0.0286(4) Uani 1 1 d .
H2' H 0.8488 0.4210 0.3843 0.034 Uiso 1 1 calc R
C3' C 0.91298(14) 0.1233(3) 0.41998(11) 0.0275(4) Uani 1 1 d .
H3' H 0.9632 0.0332 0.4022 0.033 Uiso 1 1 calc R
C4' C 0.81905(14) -0.0107(3) 0.41860(12) 0.0279(4) Uani 1 1 d .
H4' H 0.7735 0.0667 0.4464 0.034 Uiso 1 1 calc R
C5' C 0.76424(14) -0.0613(4) 0.33110(11) 0.0296(4) Uani 1 1 d .
H5' H 0.8083 -0.1521 0.3064 0.036 Uiso 1 1 calc R
C6' C 0.66462(15) -0.1784(4) 0.32588(13) 0.0401(5) Uani 1 1 d .
H6'1 H 0.6294 -0.1886 0.2689 0.048 Uiso 1 1 calc R
H6'2 H 0.6790 -0.3230 0.3464 0.048 Uiso 1 1 calc R
O1 O 0.83120(13) 0.6846(3) -0.39281(9) 0.0504(5) Uani 1 1 d .
H1 H 0.8760 0.7322 -0.3558 0.076 Uiso 1 1 calc R
O2 O 0.61976(15) 0.7724(4) -0.47315(11) 0.0628(6) Uani 1 1 d .
H2 H 0.5726 0.8106 -0.4533 0.094 Uiso 1 1 calc R
O3 O 0.80921(11) 0.4122(2) 0.22466(8) 0.0365(4) Uani 1 1 d .
O4 O 0.98360(11) 0.4176(3) 0.35509(8) 0.0388(4) Uani 1 1 d .
H4 H 1.0047 0.4949 0.3948 0.058 Uiso 1 1 calc R
O5 O 0.95294(10) 0.1865(3) 0.50288(8) 0.0358(4) Uani 1 1 d .
H5A H 1.0125 0.2211 0.5085 0.054 Uiso 1 1 calc R
O6 O 0.84666(11) -0.2117(2) 0.45847(8) 0.0354(4) Uani 1 1 d .
H6 H 0.8328 -0.2105 0.5036 0.053 Uiso 1 1 calc R
O7 O 0.59959(11) -0.0777(3) 0.37064(10) 0.0481(4) Uani 1 1 d .
H7 H 0.6075 -0.1332 0.4159 0.072 Uiso 1 1 calc R
O8 O 0.74473(10) 0.1333(2) 0.28454(8) 0.0347(4) Uani 1 1 d .
O9 O 0.52393(19) 0.3289(4) 0.38071(13) 0.0806(7) Uani 1 1 d .
H9A H 0.5557 0.2172 0.3804 0.121 Uiso 1 1 calc R

loop_
_atom_site_aniso_label
_atom_site_aniso_U_11
_atom_site_aniso_U_22
_atom_site_aniso_U_33
_atom_site_aniso_U_23
_atom_site_aniso_U_13
_atom_site_aniso_U_12
C1 0.0254(10) 0.0720(18) 0.0301(11) 0.0123(11) 0.0036(8) 0.0059(11)
C2 0.0315(11) 0.0643(17) 0.0282(10) 0.0095(12) -0.0032(8) -0.0044(11)
C3 0.0361(11) 0.0363(13) 0.0191(9) 0.0015(9) 0.0019(8) -0.0032(9)
C4 0.0312(10) 0.0442(13) 0.0229(9) 0.0035(10) 0.0053(8) 0.0021(10)
C5 0.0244(10) 0.0377(13) 0.0234(9) 0.0017(9) 0.0034(7) 0.0000(9)
C6 0.0252(10) 0.0770(18) 0.0284(11) 0.0063(13) 0.0054(8) 0.0048(12)
C7 0.0335(12) 0.0804(19) 0.0266(11) 0.0060(12) 0.0005(9) -0.0166(12)
C8 0.0351(11) 0.0383(13) 0.0262(10) 0.0003(9) 0.0056(8) -0.0066(10)
C9 0.0374(12) 0.0400(13) 0.0282(10) 0.0070(10) 0.0095(9) 0.0074(10)
C10 0.0235(9) 0.0383(12) 0.0235(9) 0.0053(9) 0.0019(7) 0.0002(9)
C11 0.0395(13) 0.079(2) 0.0362(12) 0.0126(13) 0.0124(10) 0.0185(13)
C12 0.0349(12) 0.0721(19) 0.0338(12) 0.0099(12) 0.0137(9) 0.0009(12)
C13 0.0444(12) 0.0438(13) 0.0268(10) 0.0020(11) 0.0129(9) 0.0007(11)
C14 0.0373(11) 0.0446(14) 0.0265(10) 0.0002(10) 0.0047(8) -0.0046(10)
C15 0.0450(12) 0.0428(14) 0.0304(11) 0.0024(10) 0.0145(9) -0.0025(10)
C16 0.0561(15) 0.0613(18) 0.0290(12) 0.0061(12) 0.0084(11) -0.0038(13)
C17 0.085(2) 0.0490(17) 0.0506(15) 0.0045(13) 0.0280(14) 0.0117(15)
C18 0.0795(19) 0.0507(16) 0.0319(12) 0.0001(12) 0.0117(12) 0.0239(14)
C19 0.0367(12) 0.093(2) 0.0314(11) 0.0081(14) 0.0115(9) -0.0006(14)
C20 0.0531(14) 0.0445(15) 0.0361(12) 0.0057(11) 0.0090(10) -0.0118(12)
C21 0.075(2) 0.066(2) 0.090(2) 0.0148(19) 0.0263(18) -0.0058(18)
C1' 0.0345(11) 0.0334(12) 0.0238(9) 0.0022(9) 0.0041(8) -0.0007(9)
C2' 0.0309(10) 0.0315(11) 0.0226(9) -0.0017(9) 0.0046(8) -0.0034(9)
C3' 0.0282(9) 0.0332(11) 0.0198(9) -0.0009(9) 0.0023(7) 0.0013(8)
C4' 0.0280(10) 0.0324(12) 0.0225(9) 0.0041(9) 0.0039(8) 0.0024(8)
C5' 0.0309(10) 0.0331(11) 0.0226(9) 0.0010(9) 0.0013(7) -0.0015(9)
C6' 0.0322(11) 0.0496(15) 0.0349(11) 0.0028(11) 0.0002(9) -0.0088(11)
O1 0.0528(10) 0.0663(13) 0.0342(8) 0.0072(9) 0.0146(7) -0.0108(9)
O2 0.0674(13) 0.0798(15) 0.0418(10) 0.0265(10) 0.0133(9) 0.0140(11)
O3 0.0518(9) 0.0338(9) 0.0211(7) 0.0041(7) 0.0025(6) -0.0006(8)
O4 0.0414(8) 0.0437(10) 0.0303(7) -0.0006(7) 0.0060(6) -0.0125(7)
O5 0.0356(8) 0.0475(10) 0.0212(7) -0.0002(7) -0.0005(6) -0.0066(7)
O6 0.0405(8) 0.0378(9) 0.0264(7) 0.0085(7) 0.0044(6) -0.0001(7)
O7 0.0348(8) 0.0656(12) 0.0445(9) 0.0187(9) 0.0099(7) 0.0043(8)
O8 0.0313(7) 0.0415(9) 0.0276(7) 0.0076(7) -0.0015(6) -0.0033(7)
O9 0.0974(18) 0.0785(17) 0.0732(14) 0.0042(13) 0.0346(12) 0.0132(14)

loop_
_atom_type_symbol
_atom_type_description
_atom_type_scat_dispersion_real
_atom_type_scat_dispersion_imag
_atom_type_scat_source
C C 0.0033 0.0016 'International Tables Vol C Tables 4.2.6.8 and 6.1.1.4'
H H 0.0000 0.0000 'International Tables Vol C Tables 4.2.6.8 and 6.1.1.4'
O O 0.0106 0.0060 'International Tables Vol C Tables 4.2.6.8 and 6.1.1.4'

loop_
_geom_angle_atom_site_label_1
_geom_angle_atom_site_label_2
_geom_angle_atom_site_label_3
_geom_angle
C2 C1 C10 113.86(19)
C2 C1 H1A 108.8
C10 C1 H1A 108.8
C2 C1 H1B 108.8
C10 C1 H1B 108.8
H1A C1 H1B 107.7
C3 C2 C1 110.88(18)
C3 C2 H2A 109.5
C1 C2 H2A 109.5
C3 C2 H2B 109.5
C1 C2 H2B 109.5
H2A C2 H2B 108.1
O3 C3 C2 109.49(16)
O3 C3 C4 110.47(16)
C2 C3 C4 113.25(17)
O3 C3 H3 107.8
C2 C3 H3 107.8
C4 C3 H3 107.8
C3 C4 C18 111.51(19)
C3 C4 C19 107.54(18)
C18 C4 C19 107.8(2)
C3 C4 C5 106.21(16)
C18 C4 C5 114.79(18)
C19 C4 C5 108.70(17)
C6 C5 C10 111.04(16)
C6 C5 C4 113.73(16)
C10 C5 C4 117.78(15)
C6 C5 H5 104.2
C10 C5 H5 104.2
C4 C5 H5 104.2
C7 C6 C5 110.2(2)
C7 C6 H6A 109.6
C5 C6 H6A 109.6
C7 C6 H6B 109.6
C5 C6 H6B 109.6
H6A C6 H6B 108.1
C8 C7 C6 111.74(18)
C8 C7 H7A 109.3
C6 C7 H7A 109.3
C8 C7 H7B 109.3
C6 C7 H7B 109.3
H7A C7 H7B 107.9
C14 C8 C7 120.90(19)
C14 C8 C9 124.09(19)
C7 C8 C9 114.92(17)
C8 C9 C11 111.17(17)
C8 C9 C10 112.68(17)
C11 C9 C10 115.86(18)
C8 C9 H9 105.4
C11 C9 H9 105.4
C10 C9 H9 105.4
C20 C10 C1 109.99(19)
C20 C10 C5 113.95(19)
C1 C10 C5 107.70(16)
C20 C10 C9 109.20(17)
C1 C10 C9 108.61(18)
C5 C10 C9 107.24(16)
C12 C11 C9 114.86(19)
C12 C11 H11A 108.6
C9 C11 H11A 108.6
C12 C11 H11B 108.6
C9 C11 H11B 108.6
H11A C11 H11B 107.5
C13 C12 C11 113.0(2)
C13 C12 H12A 109.0
C11 C12 H12A 109.0
C13 C12 H12B 109.0
C11 C12 H12B 109.0
H12A C12 H12B 107.8
C14 C13 C12 107.73(17)
C14 C13 C17 110.8(2)
C12 C13 C17 111.0(2)
C14 C13 C15 107.93(18)
C12 C13 C15 109.2(2)
C17 C13 C15 110.14(17)
C8 C14 C13 126.24(19)
C8 C14 H14 116.9
C13 C14 H14 116.9
O1 C15 C16 104.75(18)
O1 C15 C13 111.68(19)
C16 C15 C13 114.8(2)
O1 C15 H15 108.5
C16 C15 H15 108.5
C13 C15 H15 108.5
O2 C16 C15 111.5(2)
O2 C16 H16A 109.3
C15 C16 H16A 109.3
O2 C16 H16B 109.3
C15 C16 H16B 109.3
H16A C16 H16B 108.0
C13 C17 H17A 109.5
C13 C17 H17B 109.5
H17A C17 H17B 109.5
C13 C17 H17C 109.5
H17A C17 H17C 109.5
H17B C17 H17C 109.5
C4 C18 H18A 109.5
C4 C18 H18B 109.5
H18A C18 H18B 109.5
C4 C18 H18C 109.5
H18A C18 H18C 109.5
H18B C18 H18C 109.5
C4 C19 H19A 109.5
C4 C19 H19B 109.5
H19A C19 H19B 109.5
C4 C19 H19C 109.5
H19A C19 H19C 109.5
H19B C19 H19C 109.5
C10 C20 H20A 109.5
C10 C20 H20B 109.5
H20A C20 H20B 109.5
C10 C20 H20C 109.5
H20A C20 H20C 109.5
H20B C20 H20C 109.5
O9 C21 H21A 109.5
O9 C21 H21B 109.5
H21A C21 H21B 109.5
O9 C21 H21C 109.5
H21A C21 H21C 109.5
H21B C21 H21C 109.5
O3 C1' O8 107.73(16)
O3 C1' C2' 111.34(18)
O8 C1' C2' 109.44(15)
O3 C1' H1' 109.4
O8 C1' H1' 109.4
C2' C1' H1' 109.4
O4 C2' C1' 107.85(15)
O4 C2' C3' 110.48(16)
C1' C2' C3' 108.50(17)
O4 C2' H2' 110.0
C1' C2' H2' 110.0
C3' C2' H2' 110.0
O5 C3' C4' 107.46(15)
O5 C3' C2' 111.46(17)
C4' C3' C2' 112.42(15)
O5 C3' H3' 108.5
C4' C3' H3' 108.5
C2' C3' H3' 108.5
O6 C4' C3' 110.20(15)
O6 C4' C5' 106.74(16)
C3' C4' C5' 110.80(15)
O6 C4' H4' 109.7
C3' C4' H4' 109.7
C5' C4' H4' 109.7
O8 C5' C6' 108.83(16)
O8 C5' C4' 109.82(17)
C6' C5' C4' 112.98(16)
O8 C5' H5' 108.4
C6' C5' H5' 108.4
C4' C5' H5' 108.4
O7 C6' C5' 113.8(2)
O7 C6' H6'1 108.8
C5' C6' H6'1 108.8
O7 C6' H6'2 108.8
C5' C6' H6'2 108.8
H6'1 C6' H6'2 107.7
C15 O1 H1 109.5
C16 O2 H2 109.5
C1' O3 C3 113.80(16)
C2' O4 H4 109.5
C3' O5 H5A 109.5
C4' O6 H6 109.5
C6' O7 H7 109.5
C1' O8 C5' 112.34(14)
C21 O9 H9A 109.5

loop_
_geom_bond_atom_site_label_1
_geom_bond_atom_site_label_2
_geom_bond_distance
C1 C2 1.534(3)
C1 C10 1.544(3)
C1 H1A 0.9700
C1 H1B 0.9700
C2 C3 1.513(3)
C2 H2A 0.9700
C2 H2B 0.9700
C3 O3 1.456(2)
C3 C4 1.538(3)
C3 H3 0.9800
C4 C18 1.540(4)
C4 C19 1.551(3)
C4 C5 1.568(3)
C5 C6 1.533(3)
C5 C10 1.565(3)
C5 H5 0.9800
C6 C7 1.525(3)
C6 H6A 0.9700
C6 H6B 0.9700
C7 C8 1.509(3)
C7 H7A 0.9700
C7 H7B 0.9700
C8 C14 1.333(3)
C8 C9 1.513(3)
C9 C11 1.553(3)
C9 C10 1.573(3)
C9 H9 0.9800
C10 C20 1.541(3)
C11 C12 1.533(3)
C11 H11A 0.9700
C11 H11B 0.9700
C12 C13 1.531(3)
C12 H12A 0.9700
C12 H12B 0.9700
C13 C14 1.513(3)
C13 C17 1.541(4)
C13 C15 1.543(3)
C14 H14 0.9300
C15 O1 1.440(3)
C15 C16 1.523(3)
C15 H15 0.9800
C16 O2 1.435(3)
C16 H16A 0.9700
C16 H16B 0.9700
C17 H17A 0.9600
C17 H17B 0.9600
C17 H17C 0.9600
C18 H18A 0.9600
C18 H18B 0.9600
C18 H18C 0.9600
C19 H19A 0.9600
C19 H19B 0.9600
C19 H19C 0.9600
C20 H20A 0.9600
C20 H20B 0.9600
C20 H20C 0.9600
C21 O9 1.404(4)
C21 H21A 0.9600
C21 H21B 0.9600
C21 H21C 0.9600
C1' O3 1.393(3)
C1' O8 1.430(3)
C1' C2' 1.523(3)
C1' H1' 0.9800
C2' O4 1.434(2)
C2' C3' 1.532(3)
C2' H2' 0.9800
C3' O5 1.429(2)
C3' C4' 1.519(3)
C3' H3' 0.9800
C4' O6 1.431(3)
C4' C5' 1.522(3)
C4' H4' 0.9800
C5' O8 1.436(3)
C5' C6' 1.520(3)
C5' H5' 0.9800
C6' O7 1.426(3)
C6' H6'1 0.9700
C6' H6'2 0.9700
O1 H1 0.8200
O2 H2 0.8200
O4 H4 0.8200
O5 H5A 0.8200
O6 H6 0.8200
O7 H7 0.8200
O9 H9A 0.8200

loop_
_geom_torsion_atom_site_label_1
_geom_torsion_atom_site_label_2
_geom_torsion_atom_site_label_3
_geom_torsion_atom_site_label_4
_geom_torsion
C10 C1 C2 C3 56.6(3)
C1 C2 C3 O3 176.29(18)
C1 C2 C3 C4 -59.9(3)
O3 C3 C4 C18 53.3(2)
C2 C3 C4 C18 -69.9(2)
O3 C3 C4 C19 -64.7(2)
C2 C3 C4 C19 172.0(2)
O3 C3 C4 C5 179.03(16)
C2 C3 C4 C5 55.8(2)
C3 C4 C5 C6 174.6(2)
C18 C4 C5 C6 -61.7(3)
C19 C4 C5 C6 59.1(3)
C3 C4 C5 C10 -53.0(2)
C18 C4 C5 C10 70.7(3)
C19 C4 C5 C10 -168.4(2)
C10 C5 C6 C7 61.3(3)
C4 C5 C6 C7 -163.07(19)
C5 C6 C7 C8 -54.8(3)
C6 C7 C8 C14 -132.9(2)
C6 C7 C8 C9 50.4(3)
C14 C8 C9 C11 1.0(3)
C7 C8 C9 C11 177.6(2)
C14 C8 C9 C10 133.0(2)
C7 C8 C9 C10 -50.5(3)
C2 C1 C10 C20 74.8(2)
C2 C1 C10 C5 -49.9(3)
C2 C1 C10 C9 -165.73(19)
C6 C5 C10 C20 61.8(2)
C4 C5 C10 C20 -71.8(2)
C6 C5 C10 C1 -175.9(2)
C4 C5 C10 C1 50.5(3)
C6 C5 C10 C9 -59.2(2)
C4 C5 C10 C9 167.19(18)
C8 C9 C10 C20 -70.9(2)
C11 C9 C10 C20 58.8(2)
C8 C9 C10 C1 169.20(19)
C11 C9 C10 C1 -61.2(2)
C8 C9 C10 C5 53.1(2)
C11 C9 C10 C5 -177.32(19)
C8 C9 C11 C12 28.3(3)
C10 C9 C11 C12 -102.0(2)
C9 C11 C12 C13 -55.4(3)
C11 C12 C13 C14 48.4(3)
C11 C12 C13 C17 -73.1(2)
C11 C12 C13 C15 165.32(19)
C7 C8 C14 C13 179.0(2)
C9 C8 C14 C13 -4.6(4)
C12 C13 C14 C8 -20.4(3)
C17 C13 C14 C8 101.1(3)
C15 C13 C14 C8 -138.2(2)
C14 C13 C15 O1 170.94(18)
C12 C13 C15 O1 54.1(2)
C17 C13 C15 O1 -68.0(3)
C14 C13 C15 C16 -70.0(2)
C12 C13 C15 C16 173.2(2)
C17 C13 C15 C16 51.1(3)
O1 C15 C16 O2 -75.0(3)
C13 C15 C16 O2 162.13(19)
O3 C1' C2' O4 -63.2(2)
O8 C1' C2' O4 177.82(17)
O3 C1' C2' C3' 177.11(16)
O8 C1' C2' C3' 58.1(2)
O4 C2' C3' O5 69.5(2)
C1' C2' C3' O5 -172.52(15)
O4 C2' C3' C4' -169.82(15)
C1' C2' C3' C4' -51.8(2)
O5 C3' C4' O6 -69.18(19)
C2' C3' C4' O6 167.81(15)
O5 C3' C4' C5' 172.90(16)
C2' C3' C4' C5' 49.9(2)
O6 C4' C5' O8 -173.22(15)
C3' C4' C5' O8 -53.2(2)
O6 C4' C5' C6' 65.1(2)
C3' C4' C5' C6' -174.92(18)
O8 C5' C6' O7 -71.3(2)
C4' C5' C6' O7 50.9(2)
O8 C1' O3 C3 -87.37(19)
C2' C1' O3 C3 152.62(16)
C2 C3 O3 C1' -100.1(2)
C4 C3 O3 C1' 134.50(18)
O3 C1' O8 C5' 173.08(15)
C2' C1' O8 C5' -65.7(2)
C6' C5' O8 C1' -173.29(17)
C4' C5' O8 C1' 62.6(2)
